data_4074395
loop_
_publ_author_name
'Pi, Chengfu'
'Zhang, Zhengxing'
'Liu, Ruiting'
'Weng, Linhong'
'Chen, Zhenxia'
'Zhou, Xigeng'

_publ_section_title
;
 Synthesis, Structural Characterization, and Reactivity of Lanthanide
 Complexes Containing a New Methylene-Bridged Indenyl&#x2212;Pyrrolyl
 Dianionic Ligand
;
_journal_issue 21
_journal_name_full Organometallics
_journal_page_first 5165
_journal_paper_doi 10.1021/om060610t
_journal_volume 25
_journal_year 2006
_chemical_formula_sum 'C14 H13 N'
_chemical_formula_weight 195.25
_chemical_name_systematic
; 
 ? 
;
_space_group_IT_number 14
_symmetry_cell_setting monoclinic
_symmetry_space_group_name_Hall '-P 2yn'
_symmetry_space_group_name_H-M 'P 1 21/n 1'
_atom_sites_solution_hydrogens geom
_atom_sites_solution_primary direct
_atom_sites_solution_secondary difmap
_audit_creation_method SHELXL-97
_cell_angle_alpha 90.00
_cell_angle_beta 103.654(13)
_cell_angle_gamma 90.00
_cell_formula_units_Z 4
_cell_length_a 9.144(8)
_cell_length_b 11.761(10)
_cell_length_c 10.372(9)
_cell_measurement_reflns_used 791
_cell_measurement_temperature 293(2)
_cell_measurement_theta_max 24.266
_cell_measurement_theta_min 2.670
_cell_volume 1083.9(16)
_computing_cell_refinement 'Bruker SMART'
_computing_data_collection 'Bruker SMART'
_computing_data_reduction 'Bruker SHELXTL'
_computing_molecular_graphics 'Bruker SHELXTL'
_computing_publication_material 'Bruker SHELXTL'
_computing_structure_refinement 'SHELXL-97 (Sheldrick, 1997)'
_computing_structure_solution 'SHELXS-97 (Sheldrick, 1990)'
_diffrn_ambient_temperature 293(2)
_diffrn_measured_fraction_theta_full 0.998
_diffrn_measured_fraction_theta_max 0.998
_diffrn_measurement_device_type 'CCD area detector'
_diffrn_measurement_method 'phi and omega scans'
_diffrn_radiation_monochromator graphite
_diffrn_radiation_source 'fine-focus sealed tube'
_diffrn_radiation_type MoK\a
_diffrn_radiation_wavelength 0.71073
_diffrn_reflns_av_R_equivalents 0.0340
_diffrn_reflns_av_sigmaI/netI 0.0399
_diffrn_reflns_limit_h_max 5
_diffrn_reflns_limit_h_min -10
_diffrn_reflns_limit_k_max 13
_diffrn_reflns_limit_k_min -13
_diffrn_reflns_limit_l_max 12
_diffrn_reflns_limit_l_min -12
_diffrn_reflns_number 4412
_diffrn_reflns_theta_full 25.00
_diffrn_reflns_theta_max 25.00
_diffrn_reflns_theta_min 2.66
_diffrn_standards_decay_% 6.28
_exptl_absorpt_coefficient_mu 0.070
_exptl_absorpt_correction_T_max 0.9862
_exptl_absorpt_correction_T_min 0.9828
_exptl_absorpt_correction_type multi-scan
_exptl_absorpt_process_details sadabs
_exptl_crystal_density_diffrn 1.196
_exptl_crystal_density_method 'not measured'
_exptl_crystal_F_000 416
_exptl_crystal_size_max 0.25
_exptl_crystal_size_mid 0.25
_exptl_crystal_size_min 0.20
_refine_diff_density_max 0.210
_refine_diff_density_min -0.151
_refine_diff_density_rms 0.032
_refine_ls_extinction_method none
_refine_ls_goodness_of_fit_ref 1.029
_refine_ls_hydrogen_treatment mixed
_refine_ls_matrix_type full
_refine_ls_number_parameters 136
_refine_ls_number_reflns 1907
_refine_ls_number_restraints 0
_refine_ls_restrained_S_all 1.029
_refine_ls_R_factor_all 0.0751
_refine_ls_R_factor_gt 0.0473
_refine_ls_shift/su_max 0.000
_refine_ls_shift/su_mean 0.000
_refine_ls_structure_factor_coef Fsqd
_refine_ls_weighting_details 'calc w=1/[\s^2^(Fo^2^)+(0.0798P)^2^+0.0000P] where P=(Fo^2^+2Fc^2^)/3'
_refine_ls_weighting_scheme calc
_refine_ls_wR_factor_gt 0.1202
_refine_ls_wR_factor_ref 0.1352
_reflns_number_gt 1350
_reflns_number_total 1907
_reflns_threshold_expression >2sigma(I)
_cod_data_source_file om060610tsi20060706_023643.cif
_cod_data_source_block f40624a
_cod_depositor_comments
;
The following automatic conversions were performed:

'_symmetry_cell_setting' value 'Monoclinic' changed to 'monoclinic'
according to /home/saulius/struct/CIF-dictionaries/cif_core.dic
dictionary named 'cif_core.dic' version 2.4.1 from 2010-06-29.

Automatic conversion script
Id: cif_fix_values 1715 2011-07-08 13:25:40Z adriana 
;
_cod_original_cell_volume 1084.0(16)
_cod_original_sg_symbol_H-M P2(1)/n
_cod_database_code 4074395

loop_
_symmetry_equiv_pos_as_xyz
'x, y, z'
'-x+1/2, y+1/2, -z+1/2'
'-x, -y, -z'
'x-1/2, -y-1/2, z-1/2'

loop_
_atom_site_label
_atom_site_type_symbol
_atom_site_fract_x
_atom_site_fract_y
_atom_site_fract_z
_atom_site_U_iso_or_equiv
_atom_site_adp_type
_atom_site_occupancy
_atom_site_symmetry_multiplicity
_atom_site_calc_flag
_atom_site_refinement_flags
N1 N 0.23094(18) -0.22774(15) 1.07804(16) 0.0593(5) Uani 1 1 d .
H1B H 0.1347 -0.2314 1.0659 0.071 Uiso 1 1 calc R
C1 C 0.3232(3) -0.31851(19) 1.0755(2) 0.0674(6) Uani 1 1 d .
H1A H 0.2931 -0.3939 1.0612 0.081 Uiso 1 1 calc R
C2 C 0.4649(3) -0.2798(2) 1.0973(2) 0.0660(6) Uani 1 1 d .
H2A H 0.5507 -0.3231 1.1003 0.079 Uiso 1 1 calc R
C3 C 0.4595(2) -0.16130(19) 1.1148(2) 0.0573(5) Uani 1 1 d .
H3A H 0.5418 -0.1125 1.1318 0.069 Uiso 1 1 calc R
C4 C 0.3141(2) -0.13030(16) 1.10270(18) 0.0466(5) Uani 1 1 d .
C5 C 0.2450(2) -0.01567(16) 1.10769(18) 0.0534(5) Uani 1 1 d .
H5A H 0.3191 0.0336 1.1630 0.064 Uiso 1 1 calc R
H5B H 0.1616 -0.0232 1.1500 0.064 Uiso 1 1 calc R
C6 C 0.18863(19) 0.04079(16) 0.97528(17) 0.0447(5) Uani 1 1 d .
C7 C 0.1630(2) -0.00636(18) 0.85454(18) 0.0539(5) Uani 1 1 d .
H7A H 0.1746 -0.0834 0.8391 0.065 Uiso 1 1 calc R
C8 C 0.1135(2) 0.08042(17) 0.74756(18) 0.0584(6) Uani 1 1 d .
H8A H 0.0136 0.0635 0.6943 0.070 Uiso 1 1 calc R
H8B H 0.1831 0.0846 0.6902 0.070 Uiso 1 1 calc R
C9 C 0.11427(19) 0.18881(17) 0.82456(18) 0.0489(5) Uani 1 1 d .
C10 C 0.15726(18) 0.16309(16) 0.96052(17) 0.0437(5) Uani 1 1 d .
C11 C 0.1660(2) 0.24886(17) 1.0543(2) 0.0537(5) Uani 1 1 d .
H11A H 0.1929 0.2323 1.1445 0.064 Uiso 1 1 calc R
C12 C 0.1338(2) 0.35951(18) 1.0109(2) 0.0628(6) Uani 1 1 d .
H12A H 0.1391 0.4174 1.0729 0.075 Uiso 1 1 calc R
C13 C 0.0940(2) 0.38536(18) 0.8773(2) 0.0632(6) Uani 1 1 d .
H13A H 0.0741 0.4603 0.8503 0.076 Uiso 1 1 calc R
C14 C 0.0834(2) 0.29980(18) 0.7825(2) 0.0578(6) Uani 1 1 d .
H14A H 0.0561 0.3170 0.6925 0.069 Uiso 1 1 calc R

loop_
_atom_site_aniso_label
_atom_site_aniso_U_11
_atom_site_aniso_U_22
_atom_site_aniso_U_33
_atom_site_aniso_U_23
_atom_site_aniso_U_13
_atom_site_aniso_U_12
N1 0.0536(10) 0.0567(12) 0.0677(12) 0.0008(9) 0.0144(8) -0.0071(8)
C1 0.0974(18) 0.0442(13) 0.0635(14) 0.0030(10) 0.0250(12) 0.0035(12)
C2 0.0703(15) 0.0670(16) 0.0609(14) 0.0091(11) 0.0163(11) 0.0233(12)
C3 0.0485(12) 0.0631(14) 0.0583(13) 0.0026(10) 0.0090(9) -0.0013(10)
C4 0.0480(11) 0.0472(12) 0.0427(10) 0.0049(8) 0.0069(8) -0.0033(8)
C5 0.0578(12) 0.0530(13) 0.0468(11) 0.0005(9) 0.0071(9) 0.0024(9)
C6 0.0427(10) 0.0464(11) 0.0444(10) 0.0002(8) 0.0089(8) 0.0009(8)
C7 0.0635(13) 0.0498(12) 0.0478(11) -0.0052(9) 0.0116(9) 0.0056(9)
C8 0.0680(13) 0.0642(14) 0.0435(11) -0.0015(10) 0.0139(9) 0.0041(10)
C9 0.0439(10) 0.0546(12) 0.0488(11) 0.0039(9) 0.0123(8) 0.0001(9)
C10 0.0393(9) 0.0479(12) 0.0435(11) 0.0002(8) 0.0092(8) -0.0010(8)
C11 0.0583(12) 0.0508(13) 0.0499(11) -0.0028(9) 0.0088(9) -0.0014(9)
C12 0.0696(14) 0.0465(13) 0.0714(15) -0.0076(11) 0.0146(11) -0.0009(10)
C13 0.0622(13) 0.0464(13) 0.0808(16) 0.0097(12) 0.0162(12) 0.0027(10)
C14 0.0562(12) 0.0606(15) 0.0569(12) 0.0142(11) 0.0136(10) 0.0033(10)

loop_
_atom_type_symbol
_atom_type_description
_atom_type_scat_dispersion_real
_atom_type_scat_dispersion_imag
_atom_type_scat_source
C C 0.0033 0.0016 'International Tables Vol C Tables 4.2.6.8 and 6.1.1.4'
H H 0.0000 0.0000 'International Tables Vol C Tables 4.2.6.8 and 6.1.1.4'
N N 0.0061 0.0033 'International Tables Vol C Tables 4.2.6.8 and 6.1.1.4'

loop_
_geom_angle_atom_site_label_1
_geom_angle_atom_site_label_2
_geom_angle_atom_site_label_3
_geom_angle
C1 N1 C4 109.92(19)
C1 N1 H1B 125.0
C4 N1 H1B 125.0
C2 C1 N1 108.0(2)
C2 C1 H1A 126.0
N1 C1 H1A 126.0
C1 C2 C3 107.17(19)
C1 C2 H2A 126.4
C3 C2 H2A 126.4
C4 C3 C2 108.56(19)
C4 C3 H3A 125.7
C2 C3 H3A 125.7
C3 C4 N1 106.38(18)
C3 C4 C5 130.74(18)
N1 C4 C5 122.83(18)
C4 C5 C6 115.05(16)
C4 C5 H5A 108.5
C6 C5 H5A 108.5
C4 C5 H5B 108.5
C6 C5 H5B 108.5
H5A C5 H5B 107.5
C7 C6 C10 108.76(16)
C7 C6 C5 128.20(19)
C10 C6 C5 123.01(16)
C6 C7 C8 111.50(19)
C6 C7 H7A 124.3
C8 C7 H7A 124.3
C7 C8 C9 102.81(17)
C7 C8 H8A 111.2
C9 C8 H8A 111.2
C7 C8 H8B 111.2
C9 C8 H8B 111.2
H8A C8 H8B 109.1
C14 C9 C10 120.48(18)
C14 C9 C8 131.11(19)
C10 C9 C8 108.41(17)
C11 C10 C9 120.17(19)
C11 C10 C6 131.32(18)
C9 C10 C6 108.50(15)
C12 C11 C10 118.8(2)
C12 C11 H11A 120.6
C10 C11 H11A 120.6
C13 C12 C11 121.2(2)
C13 C12 H12A 119.4
C11 C12 H12A 119.4
C12 C13 C14 120.4(2)
C12 C13 H13A 119.8
C14 C13 H13A 119.8
C9 C14 C13 119.0(2)
C9 C14 H14A 120.5
C13 C14 H14A 120.5

loop_
_geom_bond_atom_site_label_1
_geom_bond_atom_site_label_2
_geom_bond_distance
N1 C1 1.365(3)
N1 C4 1.366(3)
N1 H1B 0.8600
C1 C2 1.342(3)
C1 H1A 0.9300
C2 C3 1.408(3)
C2 H2A 0.9300
C3 C4 1.356(3)
C3 H3A 0.9300
C4 C5 1.495(3)
C5 C6 1.503(3)
C5 H5A 0.9700
C5 H5B 0.9700
C6 C7 1.339(3)
C6 C10 1.468(3)
C7 C8 1.497(3)
C7 H7A 0.9300
C8 C9 1.503(3)
C8 H8A 0.9700
C8 H8B 0.9700
C9 C14 1.384(3)
C9 C10 1.405(3)
C10 C11 1.391(3)
C11 C12 1.386(3)
C11 H11A 0.9300
C12 C13 1.382(3)
C12 H12A 0.9300
C13 C14 1.394(3)
C13 H13A 0.9300
C14 H14A 0.9300
